data_7051094
loop_
_publ_author_name
'Lah, Nina'
'Giester, Gerald'
'Lah, Jurij'
'\<Segedin, Primo\<z'
'Leban, Ivan'

_publ_section_title
;
 Copper(II) carboxylates with 2-aminopyridine. Synthesis,
 characterization and a study of the dimer--monomer equilibrium in
 acetonitrile solutions by VIS-spectroscopic and microcalorimetric
 titrations
;
_journal_issue 5
_journal_name_full 'New Journal of Chemistry'
_journal_page_first 753
_journal_paper_doi 10.1039/b009807h
_journal_volume 25
_journal_year 2001
_chemical_formula_sum 'C26 H42 Cu N4 O4'
_chemical_formula_weight 538.18
_chemical_name_systematic
;
bis(octanoato-O)bis(2-aminopyridine)copper(II)
;
_space_group_IT_number 14
_symmetry_cell_setting monoclinic
_symmetry_space_group_name_Hall '-P 2yn'
_symmetry_space_group_name_H-M 'P 1 21/n 1'
_atom_sites_solution_hydrogens geom
_atom_sites_solution_primary direct
_atom_sites_solution_secondary difmap
_audit_creation_method SHELXL-97
_cell_angle_alpha 90.00
_cell_angle_beta 105.42(3)
_cell_angle_gamma 90.00
_cell_formula_units_Z 4
_cell_length_a 8.427(2)
_cell_length_b 25.312(5)
_cell_length_c 13.734(3)
_cell_measurement_reflns_used 10858
_cell_measurement_temperature 293(2)
_cell_volume 2824.1(11)
_computing_cell_refinement 'DENZO and SCALEPACK, Otwinowski and Minor, 1997'
_computing_data_collection 'COLLECT, Nonius, 1998'
_computing_data_reduction 'DENZO and SCALEPACK, Otwinowski and Minor, 1997'
_computing_structure_refinement 'SHELXL-97 (Sheldrick, 1997)'
_computing_structure_solution 'SHELXS-97 (Sheldrick, 1990)'
_diffrn_ambient_temperature 293(2)
_diffrn_measured_fraction_theta_full 0.967
_diffrn_measured_fraction_theta_max 0.967
_diffrn_measurement_device_type 'Nonius Kappa CCD'
_diffrn_radiation_monochromator graphite
_diffrn_radiation_source 'fine-focus sealed tube'
_diffrn_radiation_type MoK\a
_diffrn_radiation_wavelength 0.71073
_diffrn_reflns_av_R_equivalents 0.0507
_diffrn_reflns_av_sigmaI/netI 0.0820
_diffrn_reflns_limit_h_max 10
_diffrn_reflns_limit_h_min -10
_diffrn_reflns_limit_k_max 30
_diffrn_reflns_limit_k_min -31
_diffrn_reflns_limit_l_max 17
_diffrn_reflns_limit_l_min -17
_diffrn_reflns_number 10858
_diffrn_reflns_theta_full 26.38
_diffrn_reflns_theta_max 26.38
_diffrn_reflns_theta_min 2.57
_exptl_absorpt_coefficient_mu 0.809
_exptl_absorpt_correction_type none
_exptl_crystal_colour blue
_exptl_crystal_density_diffrn 1.266
_exptl_crystal_density_method 'not measured'
_exptl_crystal_description needle
_exptl_crystal_F_000 1148
_exptl_crystal_size_max 0.1
_exptl_crystal_size_mid 0.05
_exptl_crystal_size_min 0.05
_refine_diff_density_max 0.623
_refine_diff_density_min -0.366
_refine_diff_density_rms 0.063
_refine_ls_extinction_method none
_refine_ls_goodness_of_fit_ref 1.024
_refine_ls_hydrogen_treatment constr
_refine_ls_matrix_type full
_refine_ls_number_parameters 316
_refine_ls_number_reflns 5731
_refine_ls_number_restraints 0
_refine_ls_restrained_S_all 1.024
_refine_ls_R_factor_all 0.1290
_refine_ls_R_factor_gt 0.0690
_refine_ls_shift/su_max 0.002
_refine_ls_shift/su_mean 0.000
_refine_ls_structure_factor_coef Fsqd
_refine_ls_weighting_details 'w=1/[\s^2^(Fo^2^)+(0.0417P)^2^+5.1930P] where P=(Fo^2^+2Fc^2^)/3'
_refine_ls_weighting_scheme calc
_refine_ls_wR_factor_gt 0.1312
_refine_ls_wR_factor_ref 0.1492
_reflns_number_gt 3544
_reflns_number_total 5731
_reflns_threshold_expression >2sigma(I)
_cod_data_source_file b009807h.txt
_cod_data_source_block structure_2
_cod_depositor_comments
;
The following automatic conversions were performed:

'_refine_ls_weighting_scheme' value 'calc
w=1/[\s^2^(Fo^2^)+(0.0417P)^2^+5.1930P] where P=(Fo^2^+2Fc^2^)/3' was
changed to 'calc'. New tag '_refine_ls_weighting_details' was
created. The value of the new tag was set to
'w=1/[\s^2^(Fo^2^)+(0.0417P)^2^+5.1930P] where P=(Fo^2^+2Fc^2^)/3'.

Automatic conversion script
Id: cif_fix_values 3143 2015-03-26 13:38:13Z robertas 
;
_cod_original_sg_symbol_H-M 'P 21/n'
_cod_database_code 7051094

loop_
_symmetry_equiv_pos_as_xyz
'x, y, z'
'-x+1/2, y+1/2, -z+1/2'
'-x, -y, -z'
'x-1/2, -y-1/2, z-1/2'

loop_
_atom_site_label
_atom_site_type_symbol
_atom_site_fract_x
_atom_site_fract_y
_atom_site_fract_z
_atom_site_U_iso_or_equiv
_atom_site_adp_type
_atom_site_occupancy
_atom_site_calc_flag
_atom_site_refinement_flags
_atom_site_disorder_assembly
_atom_site_disorder_group
Cu Cu 0.15867(6) 0.00291(2) 0.29515(3) 0.03959(17) Uani 1 d . . .
O11 O -0.0532(3) 0.03294(12) 0.30470(19) 0.0458(8) Uani 1 d . . .
O12 O -0.0995(3) 0.02113(13) 0.1403(2) 0.0505(8) Uani 1 d . . .
C11 C -0.1433(5) 0.03815(18) 0.2139(3) 0.0434(10) Uani 1 d . . .
C12 C -0.3049(5) 0.0668(2) 0.1995(3) 0.0570(13) Uani 1 d . . .
H12A H -0.3400 0.0647 0.2611 0.068 Uiso 1 calc R . .
H12B H -0.3882 0.0498 0.1461 0.068 Uiso 1 calc R . .
C13 C -0.2892(7) 0.1245(3) 0.1723(6) 0.115(3) Uani 1 d . . .
H13A H -0.2656 0.1256 0.1069 0.138 Uiso 1 calc R . .
H13B H -0.3956 0.1412 0.1644 0.138 Uiso 1 calc R . .
C14 C -0.1694(9) 0.1557(3) 0.2401(6) 0.117(3) Uani 1 d . . .
H14A H -0.0613 0.1427 0.2398 0.141 Uiso 1 calc R . .
H14B H -0.1819 0.1505 0.3077 0.141 Uiso 1 calc R . .
C15 C -0.1746(10) 0.2131(3) 0.2193(8) 0.129(3) Uani 1 d . . .
H15A H -0.2757 0.2286 0.2274 0.155 Uiso 1 calc R . .
H15B H -0.1670 0.2200 0.1512 0.155 Uiso 1 calc R . .
C16 C -0.0130(15) 0.2373(4) 0.3035(9) 0.164(5) Uani 1 d . . .
H16A H -0.0134 0.2249 0.3702 0.197 Uiso 1 calc R . .
H16B H 0.0869 0.2247 0.2889 0.197 Uiso 1 calc R . .
C17 C -0.0142(17) 0.2880(5) 0.3025(10) 0.213(6) Uani 1 d . . .
H17A H -0.1052 0.3014 0.3262 0.255 Uiso 1 calc R . .
H17B H -0.0251 0.3011 0.2347 0.255 Uiso 1 calc R . .
C18 C 0.1584(11) 0.3062(5) 0.3767(9) 0.209(6) Uani 1 d . . .
H18A H 0.1640 0.3441 0.3787 0.313 Uiso 1 calc R . .
H18B H 0.2471 0.2926 0.3524 0.313 Uiso 1 calc R . .
H18C H 0.1675 0.2929 0.4434 0.313 Uiso 1 calc R . .
O21 O 0.2428(4) 0.07370(13) 0.2805(2) 0.0558(8) Uani 1 d . . .
O22 O 0.3262(4) 0.05589(15) 0.4430(2) 0.0634(9) Uani 1 d . . .
C21 C 0.3197(6) 0.0857(2) 0.3701(4) 0.0571(13) Uani 1 d . . .
C22 C 0.4110(9) 0.1387(3) 0.3793(5) 0.111(3) Uani 1 d . . .
H22A H 0.4927 0.1359 0.3413 0.133 Uiso 1 calc R . .
H22B H 0.3322 0.1653 0.3461 0.133 Uiso 1 calc R . .
C23 C 0.4913(8) 0.1579(3) 0.4762(5) 0.102(2) Uani 1 d . . .
H23A H 0.5707 0.1318 0.5112 0.123 Uiso 1 calc R . .
H23B H 0.4110 0.1628 0.5146 0.123 Uiso 1 calc R . .
C24 C 0.5857(9) 0.2136(3) 0.4713(6) 0.119(3) Uani 1 d . . .
H24A H 0.6755 0.2074 0.4409 0.143 Uiso 1 calc R . .
H24B H 0.5094 0.2379 0.4279 0.143 Uiso 1 calc R . .
C25 C 0.6473(13) 0.2370(4) 0.5636(8) 0.163(4) Uani 1 d . . .
H25A H 0.7209 0.2122 0.6071 0.196 Uiso 1 calc R . .
H25B H 0.5565 0.2435 0.5931 0.196 Uiso 1 calc R . .
C26 C 0.7395(14) 0.2886(4) 0.5638(9) 0.173(5) Uani 1 d . . .
H26A H 0.7858 0.2988 0.6338 0.207 Uiso 1 calc R . .
H26B H 0.8312 0.2815 0.5355 0.207 Uiso 1 calc R . .
C27 C 0.6536(15) 0.3335(4) 0.5120(8) 0.188(5) Uani 1 d . . .
H27A H 0.6364 0.3275 0.4402 0.226 Uiso 1 calc R . .
H27B H 0.5458 0.3343 0.5248 0.226 Uiso 1 calc R . .
C28 C 0.7213(13) 0.3819(3) 0.5334(6) 0.145(3) Uani 1 d . . .
H28A H 0.6524 0.4077 0.4911 0.217 Uiso 1 calc R . .
H28B H 0.8284 0.3823 0.5214 0.217 Uiso 1 calc R . .
H28C H 0.7311 0.3902 0.6030 0.217 Uiso 1 calc R . .
N1 N 0.3378(4) -0.02928(14) 0.2454(2) 0.0383(8) Uani 1 d . . .
N11 N 0.1887(4) -0.02207(17) 0.0787(3) 0.0598(12) Uani 1 d . . .
H11A H 0.1062 -0.0108 0.0986 0.072 Uiso 1 calc R . .
H11B H 0.1806 -0.0252 0.0152 0.072 Uiso 1 calc R . .
C2 C 0.3297(5) -0.03473(17) 0.1466(3) 0.0386(10) Uani 1 d . . .
C3 C 0.4651(5) -0.05453(19) 0.1163(3) 0.0499(12) Uani 1 d . . .
H3 H 0.4596 -0.0580 0.0481 0.060 Uiso 1 calc R . .
C4 C 0.6041(5) -0.0685(2) 0.1879(4) 0.0600(14) Uani 1 d . . .
H4 H 0.6944 -0.0814 0.1685 0.072 Uiso 1 calc R . .
C5 C 0.6119(5) -0.0636(2) 0.2899(3) 0.0564(13) Uani 1 d . . .
H5 H 0.7057 -0.0735 0.3394 0.068 Uiso 1 calc R . .
C6 C 0.4777(5) -0.04389(19) 0.3148(3) 0.0488(12) Uani 1 d . . .
H6 H 0.4822 -0.0402 0.3828 0.059 Uiso 1 calc R . .
N2 N 0.1032(4) -0.06644(15) 0.3470(2) 0.0395(8) Uani 1 d . . .
N21 N 0.1613(4) -0.03462(17) 0.5104(3) 0.0546(10) Uani 1 d . . .
H21A H 0.2099 -0.0080 0.4923 0.066 Uiso 1 calc R . .
H21B H 0.1564 -0.0374 0.5720 0.066 Uiso 1 calc R . .
C2' C 0.0935(5) -0.07182(19) 0.4430(3) 0.0449(11) Uani 1 d . . .
C3' C 0.0140(5) -0.1160(2) 0.4711(4) 0.0581(14) Uani 1 d . . .
H3' H 0.0006 -0.1185 0.5360 0.070 Uiso 1 calc R . .
C4' C -0.0429(6) -0.1550(2) 0.4032(4) 0.0625(14) Uani 1 d . . .
H4' H -0.0950 -0.1843 0.4215 0.075 Uiso 1 calc R . .
C5' C -0.0231(6) -0.1512(2) 0.3056(4) 0.0603(13) Uani 1 d . . .
H5' H -0.0569 -0.1782 0.2588 0.072 Uiso 1 calc R . .
C6' C 0.0471(5) -0.1065(2) 0.2815(3) 0.0508(12) Uani 1 d . . .
H6' H 0.0574 -0.1032 0.2160 0.061 Uiso 1 calc R . .

loop_
_atom_site_aniso_label
_atom_site_aniso_U_11
_atom_site_aniso_U_22
_atom_site_aniso_U_33
_atom_site_aniso_U_23
_atom_site_aniso_U_13
_atom_site_aniso_U_12
Cu 0.0378(3) 0.0551(4) 0.0244(2) -0.0005(3) 0.00565(18) 0.0053(3)
O11 0.0445(16) 0.070(2) 0.0226(15) -0.0009(14) 0.0080(12) 0.0132(15)
O12 0.0480(17) 0.078(2) 0.0248(15) -0.0032(15) 0.0089(13) 0.0117(15)
C11 0.041(2) 0.054(3) 0.034(2) 0.001(2) 0.0063(19) 0.006(2)
C12 0.050(3) 0.076(4) 0.041(3) 0.001(3) 0.005(2) 0.019(3)
C13 0.056(4) 0.098(6) 0.165(7) -0.027(5) -0.016(4) 0.029(4)
C14 0.097(5) 0.097(6) 0.148(7) -0.024(5) 0.017(5) 0.016(4)
C15 0.127(7) 0.067(5) 0.205(10) -0.015(6) 0.067(7) -0.003(5)
C16 0.249(14) 0.083(7) 0.192(11) 0.023(7) 0.114(10) 0.045(8)
C17 0.259(16) 0.190(13) 0.201(13) 0.024(10) 0.083(11) 0.140(12)
C18 0.120(8) 0.207(12) 0.240(13) -0.103(10) -0.055(8) 0.047(7)
O21 0.064(2) 0.058(2) 0.0429(19) 0.0007(16) 0.0090(16) -0.0029(16)
O22 0.065(2) 0.078(3) 0.040(2) -0.0061(18) 0.0022(16) -0.0010(18)
C21 0.051(3) 0.060(4) 0.056(3) -0.009(3) 0.006(2) 0.005(2)
C22 0.134(6) 0.076(5) 0.093(5) -0.008(4) -0.020(4) -0.020(4)
C23 0.090(5) 0.111(6) 0.097(6) -0.019(4) 0.010(4) -0.019(4)
C24 0.098(5) 0.124(7) 0.121(7) -0.045(6) 0.004(5) -0.009(5)
C25 0.159(9) 0.175(11) 0.161(10) -0.010(8) 0.051(8) 0.039(8)
C26 0.235(12) 0.098(7) 0.201(12) -0.015(8) 0.085(10) -0.075(8)
C27 0.283(15) 0.096(8) 0.153(9) 0.036(7) -0.001(9) -0.058(9)
C28 0.227(11) 0.106(7) 0.099(6) 0.001(5) 0.041(7) -0.003(7)
N1 0.0312(17) 0.055(2) 0.0257(17) 0.0000(16) 0.0020(13) 0.0003(16)
N11 0.045(2) 0.104(3) 0.0281(19) -0.003(2) 0.0058(16) 0.025(2)
C2 0.033(2) 0.051(3) 0.030(2) -0.002(2) 0.0068(17) 0.0002(19)
C3 0.040(2) 0.077(4) 0.033(2) -0.010(2) 0.0109(19) 0.003(2)
C4 0.033(2) 0.085(4) 0.061(3) -0.012(3) 0.012(2) 0.008(2)
C5 0.035(2) 0.079(4) 0.047(3) -0.010(3) -0.002(2) 0.009(2)
C6 0.041(2) 0.072(3) 0.029(2) 0.001(2) 0.0017(18) 0.003(2)
N2 0.0351(18) 0.056(2) 0.0275(18) 0.0011(17) 0.0088(14) 0.0040(16)
N21 0.059(2) 0.080(3) 0.027(2) 0.001(2) 0.0156(17) 0.012(2)
C2' 0.036(2) 0.064(3) 0.033(2) 0.008(2) 0.0076(18) 0.014(2)
C3' 0.046(3) 0.079(4) 0.054(3) 0.022(3) 0.020(2) 0.016(3)
C4' 0.057(3) 0.066(4) 0.066(4) 0.017(3) 0.018(3) -0.002(3)
C5' 0.056(3) 0.063(4) 0.060(3) -0.005(3) 0.012(2) -0.005(3)
C6' 0.047(3) 0.063(3) 0.042(3) -0.002(2) 0.010(2) 0.003(2)

loop_
_atom_type_symbol
_atom_type_description
_atom_type_scat_dispersion_real
_atom_type_scat_dispersion_imag
_atom_type_scat_source
C C 0.0033 0.0016 'International Tables Vol C Tables 4.2.6.8 and 6.1.1.4'
H H 0.0000 0.0000 'International Tables Vol C Tables 4.2.6.8 and 6.1.1.4'
N N 0.0061 0.0033 'International Tables Vol C Tables 4.2.6.8 and 6.1.1.4'
O O 0.0106 0.0060 'International Tables Vol C Tables 4.2.6.8 and 6.1.1.4'
Cu Cu 0.3201 1.2651 'International Tables Vol C Tables 4.2.6.8 and 6.1.1.4'

loop_
_geom_angle_atom_site_label_1
_geom_angle_atom_site_label_2
_geom_angle_atom_site_label_3
_geom_angle
_geom_angle_site_symmetry_1
_geom_angle_site_symmetry_3
_geom_angle_publ_flag
O21 Cu O11 90.74(13) . . ?
O21 Cu N1 90.63(14) . . ?
O11 Cu N1 164.04(12) . . ?
O21 Cu N2 165.35(13) . . ?
O11 Cu N2 90.76(13) . . ?
N1 Cu N2 91.92(14) . . ?
O21 Cu O22 57.10(12) . . ?
O11 Cu O22 93.67(12) . . ?
N1 Cu O22 100.41(12) . . ?
N2 Cu O22 108.26(13) . . ?
O21 Cu O12 90.04(12) . . ?
O11 Cu O12 54.71(10) . . ?
N1 Cu O12 109.39(11) . . ?
N2 Cu O12 102.69(12) . . ?
O22 Cu O12 135.80(11) . . ?
O21 Cu N21 117.89(12) . . ?
O11 Cu N21 80.34(10) . . ?
N1 Cu N21 112.86(12) . . ?
N2 Cu N21 48.17(12) . . ?
O22 Cu N21 62.31(12) . . ?
O12 Cu N21 127.98(9) . . ?
O21 Cu N11 87.94(12) . . ?
O11 Cu N11 116.45(10) . . ?
N1 Cu N11 47.72(11) . . ?
N2 Cu N11 104.38(13) . . ?
O22 Cu N11 134.81(11) . . ?
O12 Cu N11 61.76(9) . . ?
N21 Cu N11 150.04(11) . . ?
C11 O11 Cu 106.7(2) . . ?
C11 O12 Cu 76.4(2) . . ?
O12 C11 O11 121.9(4) . . ?
O12 C11 C12 120.9(4) . . ?
O11 C11 C12 117.3(4) . . ?
C11 C12 C13 111.0(4) . . ?
C14 C13 C12 117.8(6) . . ?
C13 C14 C15 116.1(7) . . ?
C14 C15 C16 104.6(8) . . ?
C17 C16 C15 111.1(11) . . ?
C16 C17 C18 106.1(10) . . ?
C21 O21 Cu 103.0(3) . . ?
C21 O22 Cu 77.2(3) . . ?
O22 C21 O21 122.6(5) . . ?
O22 C21 C22 123.4(5) . . ?
O21 C21 C22 113.9(5) . . ?
C23 C22 C21 118.9(6) . . ?
C22 C23 C24 112.1(6) . . ?
C25 C24 C23 113.9(9) . . ?
C24 C25 C26 116.2(10) . . ?
C27 C26 C25 119.4(10) . . ?
C28 C27 C26 119.0(10) . . ?
C2 N1 C6 118.8(3) . . ?
C2 N1 Cu 123.2(3) . . ?
C6 N1 Cu 117.9(3) . . ?
C2 N11 Cu 70.5(2) . . ?
N11 C2 N1 118.4(4) . . ?
N11 C2 C3 121.2(4) . . ?
N1 C2 C3 120.4(4) . . ?
C4 C3 C2 119.2(4) . . ?
C3 C4 C5 120.4(4) . . ?
C6 C5 C4 117.8(4) . . ?
N1 C6 C5 123.3(4) . . ?
C2' N2 C6' 118.2(4) . . ?
C2' N2 Cu 121.2(3) . . ?
C6' N2 Cu 119.7(3) . . ?
C2' N21 Cu 70.3(2) . . ?
N21 C2' N2 118.6(4) . . ?
N21 C2' C3' 121.1(4) . . ?
N2 C2' C3' 120.3(4) . . ?
C4' C3' C2' 119.8(5) . . ?
C3' C4' C5' 119.9(5) . . ?
C6' C5' C4' 117.5(5) . . ?
N2 C6' C5' 124.1(4) . . ?

loop_
_geom_bond_atom_site_label_1
_geom_bond_atom_site_label_2
_geom_bond_distance
_geom_bond_site_symmetry_2
_geom_bond_publ_flag
Cu O21 1.957(3) . ?
Cu O11 1.977(3) . ?
Cu N1 1.990(3) . ?
Cu N2 1.996(4) . ?
Cu O22 2.528(3) . ?
Cu O12 2.647(3) . ?
Cu N21 3.100(4) . ?
Cu N11 3.114(4) . ?
O11 C11 1.283(5) . ?
O12 C11 1.241(5) . ?
C11 C12 1.508(6) . ?
C12 C13 1.523(8) . ?
C13 C14 1.418(9) . ?
C14 C15 1.480(9) . ?
C15 C16 1.652(13) . ?
C16 C17 1.283(13) . ?
C17 C18 1.606(15) . ?
O21 C21 1.266(5) . ?
O22 C21 1.244(6) . ?
C21 C22 1.536(8) . ?
C22 C23 1.409(8) . ?
C23 C24 1.631(10) . ?
C24 C25 1.370(10) . ?
C25 C26 1.519(12) . ?
C26 C27 1.429(13) . ?
C27 C28 1.352(11) . ?
N1 C2 1.346(5) . ?
N1 C6 1.356(5) . ?
N11 C2 1.340(5) . ?
C2 C3 1.407(5) . ?
C3 C4 1.361(6) . ?
C4 C5 1.389(6) . ?
C5 C6 1.360(6) . ?
N2 C2' 1.349(5) . ?
N2 C6' 1.355(5) . ?
N21 C2' 1.338(6) . ?
C2' C3' 1.410(7) . ?
C3' C4' 1.354(7) . ?
C4' C5' 1.398(7) . ?
C5' C6' 1.357(7) . ?
